data_7111754
loop_
_publ_author_name
'Halvagar, Mohammad Reza'
'Fard, Zohreh Hassanzadeh'
'Dehnen, Stefanie'

_publ_section_title
;
 Directed derivatization of organotin sulfide compounds: synthesis and
 self-assembly of an SnS backpack-like cage and a CuSnS ternary cluster
;
_journal_issue 26
_journal_name_full 'Chemical Communications'
_journal_page_first 4716
_journal_page_last 4718
_journal_paper_doi 10.1039/c0cc00889c
_journal_volume 46
_journal_year 2010
_chemical_formula_moiety '(C26 H48 N8 O2 S6 Sn4), 1.1(CH4O), 1.9(H2O)'
_chemical_formula_sum 'C27.1 H56.2 N8 O5 S6 Sn4'
_chemical_formula_weight 1241.26
_chemical_name_systematic
;
?
;
_space_group_IT_number 14
_symmetry_cell_setting monoclinic
_symmetry_space_group_name_Hall '-P 2yn'
_symmetry_space_group_name_H-M 'P 1 21/n 1'
_atom_sites_solution_hydrogens geom
_atom_sites_solution_primary direct
_atom_sites_solution_secondary difmap
_audit_creation_method SHELXL-97
_cell_angle_alpha 90.00
_cell_angle_beta 96.01(3)
_cell_angle_gamma 90.00
_cell_formula_units_Z 4
_cell_length_a 11.614(2)
_cell_length_b 25.211(5)
_cell_length_c 16.472(3)
_cell_measurement_temperature 100(2)
_cell_volume 4796.5(16)
_computing_cell_refinement 'Stoe X-Area'
_computing_data_collection 'Stoe X-Area'
_computing_data_reduction 'Stoe X-Area'
_computing_structure_refinement 'SHELXL-97 (Sheldrick, 1997)'
_computing_structure_solution 'SHELXS-97 (Sheldrick, 1990)'
_diffrn_ambient_temperature 100(2)
_diffrn_measured_fraction_theta_full 0.987
_diffrn_measured_fraction_theta_max 0.987
_diffrn_measurement_device_type IPDS2T
_diffrn_measurement_method '\w scans'
_diffrn_radiation_monochromator graphite
_diffrn_radiation_source 'fine-focus sealed tube'
_diffrn_radiation_type MoK\a
_diffrn_radiation_wavelength 0.71073
_diffrn_reflns_av_R_equivalents 0.0274
_diffrn_reflns_av_sigmaI/netI 0.0266
_diffrn_reflns_limit_h_max 13
_diffrn_reflns_limit_h_min -13
_diffrn_reflns_limit_k_max 29
_diffrn_reflns_limit_k_min -26
_diffrn_reflns_limit_l_max 19
_diffrn_reflns_limit_l_min -19
_diffrn_reflns_number 18273
_diffrn_reflns_theta_full 25.00
_diffrn_reflns_theta_max 25.00
_diffrn_reflns_theta_min 4.75
_exptl_absorpt_coefficient_mu 2.360
_exptl_absorpt_correction_T_max 0.8410
_exptl_absorpt_correction_T_min 0.6627
_exptl_absorpt_correction_type numerical
_exptl_absorpt_process_details X-RED32
_exptl_crystal_colour colorless
_exptl_crystal_density_diffrn 1.719
_exptl_crystal_density_method 'not measured'
_exptl_crystal_description cube
_exptl_crystal_F_000 2443
_exptl_crystal_size_max 0.19
_exptl_crystal_size_mid 0.13
_exptl_crystal_size_min 0.08
_refine_diff_density_max 1.373
_refine_diff_density_min -1.028
_refine_diff_density_rms 0.113
_refine_ls_extinction_coef 0.00043(7)
_refine_ls_extinction_expression Fc^*^=kFc[1+0.001xFc^2^\l^3^/sin(2\q)]^-1/4^
_refine_ls_extinction_method SHELXL
_refine_ls_goodness_of_fit_ref 1.167
_refine_ls_hydrogen_treatment mixed
_refine_ls_matrix_type full
_refine_ls_number_parameters 489
_refine_ls_number_reflns 8325
_refine_ls_number_restraints 7
_refine_ls_restrained_S_all 1.167
_refine_ls_R_factor_all 0.0407
_refine_ls_R_factor_gt 0.0332
_refine_ls_shift/su_max 0.001
_refine_ls_shift/su_mean 0.000
_refine_ls_structure_factor_coef Fsqd
_refine_ls_weighting_details 'calc w=1/[\s^2^(Fo^2^)+(0.0300P)^2^+14.5976P] where P=(Fo^2^+2Fc^2^)/3'
_refine_ls_weighting_scheme calc
_refine_ls_wR_factor_gt 0.0778
_refine_ls_wR_factor_ref 0.0799
_reflns_number_gt 7287
_reflns_number_total 8325
_reflns_threshold_expression >2sigma(I)
_cod_data_source_file C0CC00889Csup1.cif
_cod_data_source_block compound1
_cod_original_cell_volume 4796.6(17)
_cod_original_sg_symbol_H-M p21/n
_cod_original_formula_sum 'C27.10 H56.20 N8 O5 S6 Sn4'
_cod_database_code 7111754

loop_
_symmetry_equiv_pos_as_xyz
'x, y, z'
'-x+1/2, y+1/2, -z+1/2'
'-x, -y, -z'
'x-1/2, -y-1/2, z-1/2'

loop_
_atom_site_label
_atom_site_type_symbol
_atom_site_fract_x
_atom_site_fract_y
_atom_site_fract_z
_atom_site_U_iso_or_equiv
_atom_site_adp_type
_atom_site_occupancy
_atom_site_symmetry_multiplicity
_atom_site_calc_flag
_atom_site_refinement_flags
_atom_site_disorder_assembly
_atom_site_disorder_group
S5 S 0.93405(10) 0.06852(5) 0.27956(7) 0.0211(2) Uani 1 1 d . . .
S6 S 0.87157(10) 0.13916(5) 0.09507(7) 0.0236(3) Uani 1 1 d . . .
S3 S 0.61173(10) 0.13981(5) 0.23186(7) 0.0214(2) Uani 1 1 d . . .
S4 S 1.07937(10) 0.21682(5) 0.25525(7) 0.0222(3) Uani 1 1 d . . .
S1 S 0.86652(10) 0.16326(5) 0.43122(7) 0.0216(2) Uani 1 1 d . . .
S2 S 0.77719(10) 0.26596(5) 0.29311(7) 0.0232(3) Uani 1 1 d . . .
Sn4 Sn 1.03476(3) 0.129961(13) 0.200372(19) 0.01789(9) Uani 1 1 d . . .
Sn3 Sn 0.76504(3) 0.086942(13) 0.186527(19) 0.01847(9) Uani 1 1 d . . .
Sn2 Sn 0.68839(3) 0.189449(13) 0.353554(19) 0.01893(9) Uani 1 1 d . . .
Sn1 Sn 0.96015(3) 0.234983(12) 0.366074(19) 0.01886(9) Uani 1 1 d . . .
C1 C 1.1904(4) 0.1022(2) 0.1480(3) 0.0233(10) Uani 1 1 d . . .
C2 C 1.1591(5) 0.0959(2) 0.0561(3) 0.0283(11) Uani 1 1 d . . .
H2A H 1.0983 0.0691 0.0460 0.042 Uiso 1 1 calc R . .
H2B H 1.2278 0.0847 0.0307 0.042 Uiso 1 1 calc R . .
H2C H 1.1313 0.1299 0.0327 0.042 Uiso 1 1 calc R . .
C3 C 1.2852(4) 0.1442(2) 0.1651(3) 0.0299(12) Uani 1 1 d . . .
H3A H 1.3008 0.1497 0.2242 0.045 Uiso 1 1 calc R . .
H3B H 1.2595 0.1776 0.1389 0.045 Uiso 1 1 calc R . .
H3C H 1.3561 0.1322 0.1433 0.045 Uiso 1 1 calc R . .
C4 C 1.2288(5) 0.0486(2) 0.1839(3) 0.0280(11) Uani 1 1 d . . .
H4A H 1.1700 0.0221 0.1631 0.034 Uiso 1 1 calc R . .
H4B H 1.3019 0.0390 0.1617 0.034 Uiso 1 1 calc R . .
C5 C 1.2482(5) 0.0423(2) 0.2760(3) 0.0291(12) Uani 1 1 d . . .
C6 C 1.3067(7) -0.0075(3) 0.3073(4) 0.054(2) Uani 1 1 d . . .
H6A H 1.3722 0.0014 0.3475 0.081 Uiso 1 1 calc R . .
H6B H 1.3349 -0.0270 0.2618 0.081 Uiso 1 1 calc R . .
H6C H 1.2515 -0.0296 0.3332 0.081 Uiso 1 1 calc R . .
C7 C 0.6817(4) 0.0188(2) 0.1221(3) 0.0238(10) Uani 1 1 d . . .
C8 C 0.7014(5) 0.0235(2) 0.0319(3) 0.0291(11) Uani 1 1 d . . .
H8A H 0.7846 0.0231 0.0267 0.044 Uiso 1 1 calc R . .
H8B H 0.6679 0.0568 0.0098 0.044 Uiso 1 1 calc R . .
H8C H 0.6642 -0.0064 0.0015 0.044 Uiso 1 1 calc R . .
C9 C 0.5514(4) 0.0195(2) 0.1304(3) 0.0314(12) Uani 1 1 d . . .
H9A H 0.5145 -0.0111 0.1016 0.047 Uiso 1 1 calc R . .
H9B H 0.5174 0.0523 0.1065 0.047 Uiso 1 1 calc R . .
H9C H 0.5389 0.0177 0.1882 0.047 Uiso 1 1 calc R . .
C10 C 0.7374(5) -0.0321(2) 0.1572(3) 0.0263(11) Uani 1 1 d . . .
H10A H 0.6969 -0.0622 0.1283 0.032 Uiso 1 1 calc R . .
H10B H 0.8184 -0.0327 0.1435 0.032 Uiso 1 1 calc R . .
C11 C 0.7396(5) -0.0421(2) 0.2476(3) 0.0280(11) Uani 1 1 d . . .
C12 C 0.7843(9) -0.0948(3) 0.2778(4) 0.073(3) Uani 1 1 d . . .
H12A H 0.8553 -0.0898 0.3147 0.109 Uiso 1 1 calc R . .
H12B H 0.8011 -0.1167 0.2314 0.109 Uiso 1 1 calc R . .
H12C H 0.7258 -0.1124 0.3071 0.109 Uiso 1 1 calc R . .
C13 C 0.5604(4) 0.2197(2) 0.4303(3) 0.0258(11) Uani 1 1 d . . .
C14 C 0.5937(5) 0.2751(2) 0.4600(4) 0.0347(13) Uani 1 1 d . . .
H14A H 0.5356 0.2885 0.4939 0.052 Uiso 1 1 calc R . .
H14B H 0.5975 0.2986 0.4130 0.052 Uiso 1 1 calc R . .
H14C H 0.6695 0.2740 0.4923 0.052 Uiso 1 1 calc R . .
C15 C 0.4423(4) 0.2203(2) 0.3797(4) 0.0344(13) Uani 1 1 d . . .
H15A H 0.4219 0.1843 0.3612 0.052 Uiso 1 1 calc R . .
H15B H 0.4457 0.2435 0.3322 0.052 Uiso 1 1 calc R . .
H15C H 0.3836 0.2337 0.4132 0.052 Uiso 1 1 calc R . .
C16 C 0.5609(5) 0.1819(2) 0.5031(3) 0.0281(11) Uani 1 1 d . . .
H16A H 0.6321 0.1883 0.5404 0.034 Uiso 1 1 calc R . .
H16B H 0.4940 0.1906 0.5333 0.034 Uiso 1 1 calc R . .
C17 C 0.5554(4) 0.1237(2) 0.4815(3) 0.0251(11) Uani 1 1 d . . .
C18 C 0.4959(5) 0.0860(2) 0.5324(3) 0.0312(12) Uani 1 1 d . . .
H18A H 0.4186 0.0995 0.5398 0.047 Uiso 1 1 calc R . .
H18B H 0.5410 0.0821 0.5858 0.047 Uiso 1 1 calc R . .
H18C H 0.4890 0.0513 0.5053 0.047 Uiso 1 1 calc R . .
C19 C 1.0300(4) 0.2992(2) 0.4463(3) 0.0255(11) Uani 1 1 d . . .
C20 C 1.1249(5) 0.3278(2) 0.4043(4) 0.0333(12) Uani 1 1 d . . .
H20A H 1.1613 0.3550 0.4411 0.050 Uiso 1 1 calc R . .
H20B H 1.0902 0.3446 0.3540 0.050 Uiso 1 1 calc R . .
H20C H 1.1834 0.3021 0.3913 0.050 Uiso 1 1 calc R . .
C21 C 0.9346(5) 0.3374(2) 0.4637(4) 0.0364(13) Uani 1 1 d . . .
H21A H 0.8738 0.3181 0.4882 0.055 Uiso 1 1 calc R . .
H21B H 0.9018 0.3540 0.4126 0.055 Uiso 1 1 calc R . .
H21C H 0.9667 0.3650 0.5016 0.055 Uiso 1 1 calc R . .
C22 C 1.0815(4) 0.2728(2) 0.5256(3) 0.0285(11) Uani 1 1 d . . .
H22A H 1.1270 0.2994 0.5595 0.034 Uiso 1 1 calc R . .
H22B H 1.0174 0.2608 0.5564 0.034 Uiso 1 1 calc R . .
C23 C 1.1585(4) 0.2259(2) 0.5125(3) 0.0230(10) Uani 1 1 d . . .
C24 C 1.2568(5) 0.2142(2) 0.5748(3) 0.0319(12) Uani 1 1 d . . .
H24A H 1.3003 0.1838 0.5571 0.048 Uiso 1 1 calc R . .
H24B H 1.2273 0.2060 0.6269 0.048 Uiso 1 1 calc R . .
H24C H 1.3079 0.2452 0.5814 0.048 Uiso 1 1 calc R . .
C25 C 1.1924(4) 0.1095(2) 0.4540(3) 0.0248(11) Uani 1 1 d . . .
C26 C 0.6837(4) 0.0254(2) 0.4260(3) 0.0251(11) Uani 1 1 d . . .
N1 N 1.2116(3) 0.07904(17) 0.3195(2) 0.0218(9) Uani 1 1 d . . .
N2 N 1.2204(4) 0.07001(18) 0.4034(2) 0.0280(10) Uani 1 1 d D . .
H2 H 1.236(5) 0.0375(12) 0.423(3) 0.034 Uiso 1 1 d D . .
N3 N 1.1964(3) 0.15885(16) 0.4210(2) 0.0208(8) Uani 1 1 d D . .
H3 H 1.189(4) 0.163(2) 0.3666(13) 0.025 Uiso 1 1 d D . .
N4 N 1.1306(3) 0.20108(16) 0.4465(2) 0.0202(8) Uani 1 1 d . . .
N5 N 0.7079(3) -0.00481(16) 0.2922(2) 0.0215(8) Uani 1 1 d . . .
N6 N 0.7204(4) -0.01311(17) 0.3761(3) 0.0263(9) Uani 1 1 d D . .
H6 H 0.764(4) -0.0408(16) 0.397(3) 0.032 Uiso 1 1 d D . .
N7 N 0.6062(4) 0.06037(16) 0.3876(3) 0.0234(9) Uani 1 1 d D . .
H7 H 0.612(5) 0.062(2) 0.3335(14) 0.028 Uiso 1 1 d D . .
N8 N 0.6038(3) 0.11289(16) 0.4173(2) 0.0236(9) Uani 1 1 d . . .
O1 O 1.1727(4) 0.10103(16) 0.5249(2) 0.0371(9) Uani 1 1 d . . .
O2 O 0.7135(4) 0.02585(15) 0.4997(2) 0.0352(9) Uani 1 1 d . . .
O2MA O 0.2768(12) 0.3093(6) 0.1977(8) 0.0316(16) Uani 0.286(4) 1 d PD A 1
C2MA C 0.331(2) 0.3618(8) 0.1751(12) 0.0316(16) Uani 0.286(4) 1 d PD A 1
O2MB O 0.3745(11) 0.3468(6) 0.1677(7) 0.0316(16) Uani 0.309(7) 1 d PD B 2
C2MB C 0.2558(16) 0.3351(9) 0.2018(10) 0.0316(16) Uani 0.309(7) 1 d PD B 2
O1W O 0.4967(8) 0.3102(4) 0.1969(5) 0.0316(16) Uani 0.404(6) 1 d P C 3
O1M O 1.0359(6) -0.0464(3) 0.3391(8) 0.138(4) Uani 1 1 d D . .
H11M H 1.009(12) -0.018(4) 0.314(8) 0.166 Uiso 1 1 d D . .
C1M C 1.0537(8) -0.0599(4) 0.4222(5) 0.026(2) Uani 0.50 1 d P . .
H1M1 H 1.1367 -0.0646 0.4383 0.039 Uiso 1 1 calc R . .
H1M2 H 1.0130 -0.0931 0.4313 0.039 Uiso 1 1 calc R . .
H1M3 H 1.0237 -0.0316 0.4548 0.039 Uiso 1 1 calc R . .
O2WA O 1.0793(12) -0.1138(4) 0.1862(5) 0.058(11) Uiso 0.20(2) 1 d PR D 1
O2WB O 1.0810(12) -0.0997(4) 0.1286(5) 0.275(11) Uiso 0.80(2) 1 d PR D 2

loop_
_atom_site_aniso_label
_atom_site_aniso_U_11
_atom_site_aniso_U_22
_atom_site_aniso_U_33
_atom_site_aniso_U_23
_atom_site_aniso_U_13
_atom_site_aniso_U_12
S5 0.0182(5) 0.0238(6) 0.0201(6) 0.0041(5) -0.0029(4) -0.0005(5)
S6 0.0207(6) 0.0294(7) 0.0198(6) 0.0056(5) -0.0025(5) -0.0001(5)
S3 0.0183(5) 0.0227(6) 0.0224(6) -0.0018(5) -0.0021(5) 0.0022(5)
S4 0.0238(6) 0.0193(6) 0.0241(6) -0.0009(5) 0.0051(5) -0.0018(5)
S1 0.0203(6) 0.0214(6) 0.0224(6) 0.0030(5) -0.0010(4) 0.0013(5)
S2 0.0218(6) 0.0217(6) 0.0250(6) 0.0045(5) -0.0022(5) 0.0011(5)
Sn4 0.01643(16) 0.01914(17) 0.01780(16) -0.00045(12) 0.00040(12) 0.00092(12)
Sn3 0.01688(16) 0.01906(17) 0.01858(17) -0.00115(12) -0.00235(12) -0.00051(12)
Sn2 0.01690(16) 0.01865(17) 0.02085(17) -0.00062(13) 0.00013(12) 0.00076(12)
Sn1 0.01753(16) 0.01795(17) 0.02074(17) -0.00185(13) 0.00028(12) 0.00033(12)
C1 0.022(2) 0.028(3) 0.021(2) -0.003(2) 0.0028(19) 0.007(2)
C2 0.033(3) 0.029(3) 0.022(3) 0.003(2) 0.004(2) 0.005(2)
C3 0.023(2) 0.039(3) 0.029(3) 0.003(2) 0.007(2) 0.001(2)
C4 0.030(3) 0.032(3) 0.023(3) 0.000(2) 0.004(2) 0.014(2)
C5 0.036(3) 0.029(3) 0.022(3) 0.002(2) 0.002(2) 0.012(2)
C6 0.090(5) 0.047(4) 0.026(3) 0.005(3) 0.007(3) 0.042(4)
C7 0.023(2) 0.026(3) 0.021(2) -0.006(2) -0.0063(19) 0.001(2)
C8 0.039(3) 0.026(3) 0.021(3) -0.002(2) -0.004(2) 0.003(2)
C9 0.023(3) 0.033(3) 0.035(3) -0.007(2) -0.011(2) -0.005(2)
C10 0.033(3) 0.022(3) 0.023(3) -0.007(2) -0.001(2) -0.001(2)
C11 0.038(3) 0.021(3) 0.024(3) 0.000(2) -0.003(2) -0.002(2)
C12 0.158(9) 0.028(4) 0.030(3) 0.000(3) 0.003(4) 0.030(4)
C13 0.023(2) 0.023(3) 0.033(3) -0.001(2) 0.010(2) 0.001(2)
C14 0.035(3) 0.026(3) 0.045(3) -0.006(2) 0.013(3) 0.001(2)
C15 0.024(3) 0.035(3) 0.044(3) 0.005(3) 0.005(2) 0.006(2)
C16 0.028(3) 0.027(3) 0.030(3) -0.002(2) 0.008(2) 0.000(2)
C17 0.023(2) 0.028(3) 0.025(3) 0.002(2) 0.004(2) 0.001(2)
C18 0.029(3) 0.030(3) 0.036(3) 0.008(2) 0.008(2) 0.004(2)
C19 0.023(2) 0.019(2) 0.033(3) -0.007(2) -0.003(2) -0.001(2)
C20 0.034(3) 0.026(3) 0.039(3) -0.004(2) -0.001(2) -0.009(2)
C21 0.033(3) 0.029(3) 0.045(3) -0.014(3) -0.003(2) 0.007(2)
C22 0.026(3) 0.031(3) 0.028(3) -0.010(2) -0.003(2) 0.002(2)
C23 0.019(2) 0.027(3) 0.022(3) -0.003(2) -0.0004(19) -0.002(2)
C24 0.031(3) 0.037(3) 0.026(3) -0.006(2) -0.004(2) 0.003(2)
C25 0.028(3) 0.028(3) 0.018(2) 0.002(2) -0.0012(19) 0.005(2)
C26 0.031(3) 0.020(3) 0.025(3) 0.002(2) 0.002(2) -0.003(2)
N1 0.0192(19) 0.028(2) 0.018(2) 0.0016(17) 0.0004(16) 0.0037(17)
N2 0.042(3) 0.026(2) 0.016(2) 0.0050(18) 0.0023(18) 0.014(2)
N3 0.0195(19) 0.025(2) 0.018(2) -0.0033(17) 0.0004(16) 0.0052(16)
N4 0.0144(18) 0.022(2) 0.024(2) -0.0025(17) 0.0012(16) 0.0031(16)
N5 0.0206(19) 0.023(2) 0.020(2) -0.0010(17) -0.0024(16) -0.0031(16)
N6 0.039(2) 0.020(2) 0.020(2) 0.0019(17) 0.0011(18) 0.0038(18)
N7 0.031(2) 0.018(2) 0.022(2) -0.0010(17) 0.0020(18) -0.0013(17)
N8 0.026(2) 0.021(2) 0.024(2) -0.0011(17) 0.0010(17) -0.0025(17)
O1 0.058(3) 0.033(2) 0.0215(19) 0.0039(16) 0.0093(17) 0.0112(19)
O2 0.053(2) 0.029(2) 0.022(2) -0.0018(16) -0.0022(17) 0.0084(18)
O2MA 0.043(4) 0.042(4) 0.012(2) -0.003(3) 0.014(2) -0.016(3)
C2MA 0.043(4) 0.042(4) 0.012(2) -0.003(3) 0.014(2) -0.016(3)
O2MB 0.043(4) 0.042(4) 0.012(2) -0.003(3) 0.014(2) -0.016(3)
C2MB 0.043(4) 0.042(4) 0.012(2) -0.003(3) 0.014(2) -0.016(3)
O1W 0.043(4) 0.042(4) 0.012(2) -0.003(3) 0.014(2) -0.016(3)
O1M 0.064(4) 0.076(5) 0.273(12) 0.087(6) 0.008(6) 0.004(4)
C1M 0.018(5) 0.043(6) 0.015(5) 0.010(4) -0.004(4) -0.015(4)

loop_
_atom_type_symbol
_atom_type_description
_atom_type_scat_dispersion_real
_atom_type_scat_dispersion_imag
_atom_type_scat_source
C C 0.0033 0.0016 'International Tables Vol C Tables 4.2.6.8 and 6.1.1.4'
H H 0.0000 0.0000 'International Tables Vol C Tables 4.2.6.8 and 6.1.1.4'
N N 0.0061 0.0033 'International Tables Vol C Tables 4.2.6.8 and 6.1.1.4'
O O 0.0106 0.0060 'International Tables Vol C Tables 4.2.6.8 and 6.1.1.4'
S S 0.1246 0.1234 'International Tables Vol C Tables 4.2.6.8 and 6.1.1.4'
Sn Sn -0.6537 1.4246 'International Tables Vol C Tables 4.2.6.8 and 6.1.1.4'

loop_
_geom_angle_atom_site_label_1
_geom_angle_atom_site_label_2
_geom_angle_atom_site_label_3
_geom_angle
Sn3 S5 Sn4 86.61(4)
Sn3 S6 Sn4 85.18(4)
Sn3 S3 Sn2 108.64(5)
Sn4 S4 Sn1 109.54(5)
Sn2 S1 Sn1 87.73(4)
Sn2 S2 Sn1 86.00(4)
C1 Sn4 S4 106.49(14)
C1 Sn4 S5 118.31(14)
S4 Sn4 S5 118.70(4)
C1 Sn4 S6 111.15(13)
S4 Sn4 S6 107.52(5)
S5 Sn4 S6 93.50(4)
C7 Sn3 S3 106.33(13)
C7 Sn3 S5 116.53(13)
S3 Sn3 S5 119.37(4)
C7 Sn3 S6 110.61(14)
S3 Sn3 S6 109.47(5)
S5 Sn3 S6 93.72(4)
C13 Sn2 S1 112.73(15)
C13 Sn2 S2 107.56(14)
S1 Sn2 S2 93.27(4)
C13 Sn2 S3 116.12(14)
S1 Sn2 S3 120.86(5)
S2 Sn2 S3 101.67(4)
C13 Sn2 N8 72.50(16)
S1 Sn2 N8 85.24(10)
S2 Sn2 N8 178.38(10)
S3 Sn2 N8 79.67(10)
C19 Sn1 S1 116.12(14)
C19 Sn1 N4 72.58(16)
S1 Sn1 N4 82.71(10)
C19 Sn1 S4 112.67(14)
S1 Sn1 S4 120.46(4)
N4 Sn1 S4 81.26(10)
C19 Sn1 S2 107.87(14)
S1 Sn1 S2 92.79(4)
N4 Sn1 S2 175.06(10)
S4 Sn1 S2 102.86(5)
C4 C1 C2 108.8(4)
C4 C1 C3 111.5(4)
C2 C1 C3 110.2(4)
C4 C1 Sn4 110.5(3)
C2 C1 Sn4 107.6(3)
C3 C1 Sn4 108.2(3)
C1 C2 H2A 109.5
C1 C2 H2B 109.5
H2A C2 H2B 109.5
C1 C2 H2C 109.5
H2A C2 H2C 109.5
H2B C2 H2C 109.5
C1 C3 H3A 109.5
C1 C3 H3B 109.5
H3A C3 H3B 109.5
C1 C3 H3C 109.5
H3A C3 H3C 109.5
H3B C3 H3C 109.5
C5 C4 C1 119.2(4)
C5 C4 H4A 107.5
C1 C4 H4A 107.5
C5 C4 H4B 107.5
C1 C4 H4B 107.5
H4A C4 H4B 107.0
N1 C5 C6 125.8(5)
N1 C5 C4 117.6(4)
C6 C5 C4 116.6(4)
C5 C6 H6A 109.5
C5 C6 H6B 109.5
H6A C6 H6B 109.5
C5 C6 H6C 109.5
H6A C6 H6C 109.5
H6B C6 H6C 109.5
C10 C7 C8 109.4(4)
C10 C7 C9 111.1(4)
C8 C7 C9 109.5(4)
C10 C7 Sn3 109.2(3)
C8 C7 Sn3 107.8(3)
C9 C7 Sn3 109.8(3)
C7 C8 H8A 109.5
C7 C8 H8B 109.5
H8A C8 H8B 109.5
C7 C8 H8C 109.5
H8A C8 H8C 109.5
H8B C8 H8C 109.5
C7 C9 H9A 109.5
C7 C9 H9B 109.5
H9A C9 H9B 109.5
C7 C9 H9C 109.5
H9A C9 H9C 109.5
H9B C9 H9C 109.5
C11 C10 C7 118.6(4)
C11 C10 H10A 107.7
C7 C10 H10A 107.7
C11 C10 H10B 107.7
C7 C10 H10B 107.7
H10A C10 H10B 107.1
N5 C11 C12 125.3(5)
N5 C11 C10 118.0(5)
C12 C11 C10 116.7(5)
C11 C12 H12A 109.5
C11 C12 H12B 109.5
H12A C12 H12B 109.5
C11 C12 H12C 109.5
H12A C12 H12C 109.5
H12B C12 H12C 109.5
C14 C13 C15 110.4(5)
C14 C13 C16 109.9(5)
C15 C13 C16 111.3(4)
C14 C13 Sn2 110.0(3)
C15 C13 Sn2 108.3(4)
C16 C13 Sn2 106.8(3)
C13 C14 H14A 109.5
C13 C14 H14B 109.5
H14A C14 H14B 109.5
C13 C14 H14C 109.5
H14A C14 H14C 109.5
H14B C14 H14C 109.5
C13 C15 H15A 109.5
C13 C15 H15B 109.5
H15A C15 H15B 109.5
C13 C15 H15C 109.5
H15A C15 H15C 109.5
H15B C15 H15C 109.5
C17 C16 C13 115.0(4)
C17 C16 H16A 108.5
C13 C16 H16A 108.5
C17 C16 H16B 108.5
C13 C16 H16B 108.5
H16A C16 H16B 107.5
N8 C17 C18 127.0(5)
N8 C17 C16 113.0(4)
C18 C17 C16 120.0(4)
C17 C18 H18A 109.5
C17 C18 H18B 109.5
H18A C18 H18B 109.5
C17 C18 H18C 109.5
H18A C18 H18C 109.5
H18B C18 H18C 109.5
C21 C19 C22 110.0(4)
C21 C19 C20 111.0(5)
C22 C19 C20 110.7(4)
C21 C19 Sn1 110.6(3)
C22 C19 Sn1 106.2(3)
C20 C19 Sn1 108.2(3)
C19 C20 H20A 109.5
C19 C20 H20B 109.5
H20A C20 H20B 109.5
C19 C20 H20C 109.5
H20A C20 H20C 109.5
H20B C20 H20C 109.5
C19 C21 H21A 109.5
C19 C21 H21B 109.5
H21A C21 H21B 109.5
C19 C21 H21C 109.5
H21A C21 H21C 109.5
H21B C21 H21C 109.5
C23 C22 C19 113.7(4)
C23 C22 H22A 108.8
C19 C22 H22A 108.8
C23 C22 H22B 108.8
C19 C22 H22B 108.8
H22A C22 H22B 107.7
N4 C23 C24 127.3(5)
N4 C23 C22 114.0(4)
C24 C23 C22 118.8(4)
C23 C24 H24A 109.5
C23 C24 H24B 109.5
H24A C24 H24B 109.5
C23 C24 H24C 109.5
H24A C24 H24C 109.5
H24B C24 H24C 109.5
O1 C25 N2 122.3(5)
O1 C25 N3 123.7(5)
N2 C25 N3 113.9(4)
O2 C26 N7 123.8(5)
O2 C26 N6 121.7(5)
N7 C26 N6 114.3(4)
C5 N1 N2 116.5(4)
C25 N2 N1 119.4(4)
C25 N2 H2 121(4)
N1 N2 H2 120(4)
C25 N3 N4 122.2(4)
C25 N3 H3 120(4)
N4 N3 H3 103(4)
C23 N4 N3 122.3(4)
C23 N4 Sn1 114.7(3)
N3 N4 Sn1 123.0(3)
C11 N5 N6 117.2(4)
C26 N6 N5 118.9(4)
C26 N6 H6 121(4)
N5 N6 H6 119(4)
C26 N7 N8 118.7(4)
C26 N7 H7 112(4)
N8 N7 H7 107(4)
C17 N8 N7 120.8(4)
C17 N8 Sn2 114.7(3)
N7 N8 Sn2 124.5(3)
C1M O1M H11M 132(10)
O1M C1M H1M1 109.5
O1M C1M H1M2 109.5
H1M1 C1M H1M2 109.5
O1M C1M H1M3 109.5
H1M1 C1M H1M3 109.5
H1M2 C1M H1M3 109.5

loop_
_geom_bond_atom_site_label_1
_geom_bond_atom_site_label_2
_geom_bond_distance
S5 Sn3 2.4057(14)
S5 Sn4 2.4059(13)
S6 Sn3 2.4340(13)
S6 Sn4 2.4425(14)
S3 Sn3 2.4048(12)
S3 Sn2 2.4502(13)
S4 Sn4 2.4046(13)
S4 Sn1 2.4472(13)
S1 Sn2 2.4080(14)
S1 Sn1 2.4184(13)
S2 Sn2 2.4476(13)
S2 Sn1 2.4566(14)
Sn4 C1 2.197(4)
Sn3 C7 2.191(5)
Sn2 C13 2.187(5)
Sn2 N8 2.451(4)
Sn1 C19 2.191(5)
Sn1 N4 2.420(4)
C1 C4 1.522(7)
C1 C2 1.528(7)
C1 C3 1.533(7)
C2 H2A 0.9800
C2 H2B 0.9800
C2 H2C 0.9800
C3 H3A 0.9800
C3 H3B 0.9800
C3 H3C 0.9800
C4 C5 1.517(7)
C4 H4A 0.9900
C4 H4B 0.9900
C5 N1 1.272(6)
C5 C6 1.493(7)
C6 H6A 0.9800
C6 H6B 0.9800
C6 H6C 0.9800
C7 C10 1.522(7)
C7 C8 1.531(7)
C7 C9 1.534(7)
C8 H8A 0.9800
C8 H8B 0.9800
C8 H8C 0.9800
C9 H9A 0.9800
C9 H9B 0.9800
C9 H9C 0.9800
C10 C11 1.508(7)
C10 H10A 0.9900
C10 H10B 0.9900
C11 N5 1.272(7)
C11 C12 1.491(8)
C12 H12A 0.9800
C12 H12B 0.9800
C12 H12C 0.9800
C13 C14 1.518(7)
C13 C15 1.529(7)
C13 C16 1.531(7)
C14 H14A 0.9800
C14 H14B 0.9800
C14 H14C 0.9800
C15 H15A 0.9800
C15 H15B 0.9800
C15 H15C 0.9800
C16 C17 1.511(7)
C16 H16A 0.9900
C16 H16B 0.9900
C17 N8 1.278(6)
C17 C18 1.485(7)
C18 H18A 0.9800
C18 H18B 0.9800
C18 H18C 0.9800
C19 C21 1.519(7)
C19 C22 1.531(7)
C19 C20 1.540(7)
C20 H20A 0.9800
C20 H20B 0.9800
C20 H20C 0.9800
C21 H21A 0.9800
C21 H21B 0.9800
C21 H21C 0.9800
C22 C23 1.512(7)
C22 H22A 0.9900
C22 H22B 0.9900
C23 N4 1.267(6)
C23 C24 1.482(7)
C24 H24A 0.9800
C24 H24B 0.9800
C24 H24C 0.9800
C25 O1 1.231(6)
C25 N2 1.359(7)
C25 N3 1.360(7)
C26 O2 1.228(6)
C26 N7 1.366(7)
C26 N6 1.369(7)
N1 N2 1.394(6)
N2 H2 0.89(2)
N3 N4 1.401(5)
N3 H3 0.896(19)
N5 N6 1.391(6)
N6 H6 0.91(2)
N7 N8 1.413(6)
N7 H7 0.901(19)
O2MA C2MA 1.528(17)
O2MB C2MB 1.571(16)
O1M C1M 1.405(13)
O1M H11M 0.87(2)
C1M H1M1 0.9800
C1M H1M2 0.9800
C1M H1M3 0.9800

loop_
_geom_hbond_atom_site_label_D
_geom_hbond_atom_site_label_H
_geom_hbond_atom_site_label_A
_geom_hbond_distance_DH
_geom_hbond_distance_HA
_geom_hbond_distance_DA
_geom_hbond_angle_DHA
_geom_hbond_site_symmetry_A
N2 H2 O2 0.89(2) 2.09(3) 2.953(6) 162(5) 3_756
N3 H3 S4 0.896(19) 2.52(4) 3.265(4) 141(4) .
N6 H6 O1 0.91(2) 2.07(3) 2.948(6) 161(5) 3_756
N7 H7 N5 0.901(19) 2.18(5) 2.638(6) 111(4) .
N7 H7 S3 0.901(19) 2.57(4) 3.261(4) 133(5) .

loop_
_geom_torsion_atom_site_label_1
_geom_torsion_atom_site_label_2
_geom_torsion_atom_site_label_3
_geom_torsion_atom_site_label_4
_geom_torsion
Sn1 S4 Sn4 C1 -153.74(14)
Sn1 S4 Sn4 S5 -17.19(7)
Sn1 S4 Sn4 S6 87.05(6)
Sn3 S5 Sn4 C1 -123.86(15)
Sn3 S5 Sn4 S4 104.65(5)
Sn3 S5 Sn4 S6 -7.53(4)
Sn3 S6 Sn4 C1 129.67(15)
Sn3 S6 Sn4 S4 -114.14(4)
Sn3 S6 Sn4 S5 7.45(4)
Sn2 S3 Sn3 C7 153.13(14)
Sn2 S3 Sn3 S5 18.78(7)
Sn2 S3 Sn3 S6 -87.36(5)
Sn4 S5 Sn3 C7 122.82(15)
Sn4 S5 Sn3 S3 -107.27(5)
Sn4 S5 Sn3 S6 7.56(4)
Sn4 S6 Sn3 C7 -127.63(14)
Sn4 S6 Sn3 S3 115.53(4)
Sn4 S6 Sn3 S5 -7.46(4)
Sn1 S1 Sn2 C13 -114.08(15)
Sn1 S1 Sn2 S2 -3.49(4)
Sn1 S1 Sn2 S3 102.18(5)
Sn1 S1 Sn2 N8 177.15(10)
Sn1 S2 Sn2 C13 118.54(15)
Sn1 S2 Sn2 S1 3.45(4)
Sn1 S2 Sn2 S3 -119.00(4)
Sn1 S2 Sn2 N8 27(4)
Sn3 S3 Sn2 C13 -160.52(15)
Sn3 S3 Sn2 S1 -17.92(7)
Sn3 S3 Sn2 S2 83.11(5)
Sn3 S3 Sn2 N8 -95.97(11)
Sn2 S1 Sn1 C19 114.95(15)
Sn2 S1 Sn1 N4 -178.55(10)
Sn2 S1 Sn1 S4 -103.21(5)
Sn2 S1 Sn1 S2 3.48(4)
Sn4 S4 Sn1 C19 161.01(15)
Sn4 S4 Sn1 S1 17.96(7)
Sn4 S4 Sn1 N4 94.11(11)
Sn4 S4 Sn1 S2 -83.11(5)
Sn2 S2 Sn1 C19 -122.04(15)
Sn2 S2 Sn1 S1 -3.43(4)
Sn2 S2 Sn1 N4 -27.5(12)
Sn2 S2 Sn1 S4 118.69(4)
S4 Sn4 C1 C4 125.4(3)
S5 Sn4 C1 C4 -11.4(4)
S6 Sn4 C1 C4 -117.8(3)
S4 Sn4 C1 C2 -116.0(3)
S5 Sn4 C1 C2 107.2(3)
S6 Sn4 C1 C2 0.8(4)
S4 Sn4 C1 C3 3.1(4)
S5 Sn4 C1 C3 -133.7(3)
S6 Sn4 C1 C3 119.9(3)
C2 C1 C4 C5 -171.4(5)
C3 C1 C4 C5 66.9(6)
Sn4 C1 C4 C5 -53.5(6)
C1 C4 C5 N1 12.6(8)
C1 C4 C5 C6 -168.8(6)
S3 Sn3 C7 C10 -127.8(3)
S5 Sn3 C7 C10 8.0(4)
S6 Sn3 C7 C10 113.4(3)
S3 Sn3 C7 C8 113.4(3)
S5 Sn3 C7 C8 -110.8(3)
S6 Sn3 C7 C8 -5.4(4)
S3 Sn3 C7 C9 -5.8(4)
S5 Sn3 C7 C9 130.1(3)
S6 Sn3 C7 C9 -124.6(3)
C8 C7 C10 C11 173.7(4)
C9 C7 C10 C11 -65.3(6)
Sn3 C7 C10 C11 55.9(5)
C7 C10 C11 N5 -8.5(7)
C7 C10 C11 C12 174.1(6)
S1 Sn2 C13 C14 74.9(4)
S2 Sn2 C13 C14 -26.5(4)
S3 Sn2 C13 C14 -139.6(3)
N8 Sn2 C13 C14 151.8(4)
S1 Sn2 C13 C15 -164.4(3)
S2 Sn2 C13 C15 94.2(3)
S3 Sn2 C13 C15 -18.8(4)
N8 Sn2 C13 C15 -87.5(4)
S1 Sn2 C13 C16 -44.4(4)
S2 Sn2 C13 C16 -145.8(3)
S3 Sn2 C13 C16 101.2(3)
N8 Sn2 C13 C16 32.5(3)
C14 C13 C16 C17 -167.0(4)
C15 C13 C16 C17 70.3(6)
Sn2 C13 C16 C17 -47.8(5)
C13 C16 C17 N8 30.9(6)
C13 C16 C17 C18 -148.0(5)
S1 Sn1 C19 C21 -80.8(4)
N4 Sn1 C19 C21 -153.2(4)
S4 Sn1 C19 C21 134.5(4)
S2 Sn1 C19 C21 21.7(4)
S1 Sn1 C19 C22 38.6(3)
N4 Sn1 C19 C22 -33.8(3)
S4 Sn1 C19 C22 -106.2(3)
S2 Sn1 C19 C22 141.0(3)
S1 Sn1 C19 C20 157.5(3)
N4 Sn1 C19 C20 85.1(3)
S4 Sn1 C19 C20 12.8(4)
S2 Sn1 C19 C20 -100.1(3)
C21 C19 C22 C23 167.6(4)
C20 C19 C22 C23 -69.4(5)
Sn1 C19 C22 C23 47.9(5)
C19 C22 C23 N4 -30.2(6)
C19 C22 C23 C24 148.8(5)
C6 C5 N1 N2 -4.5(8)
C4 C5 N1 N2 174.0(4)
O1 C25 N2 N1 163.0(5)
N3 C25 N2 N1 -21.4(7)
C5 N1 N2 C25 174.2(5)
O1 C25 N3 N4 -30.0(7)
N2 C25 N3 N4 154.4(4)
C24 C23 N4 N3 -3.4(8)
C22 C23 N4 N3 175.4(4)
C24 C23 N4 Sn1 179.1(4)
C22 C23 N4 Sn1 -2.0(5)
C25 N3 N4 C23 77.1(6)
C25 N3 N4 Sn1 -105.6(4)
C19 Sn1 N4 C23 22.2(4)
S1 Sn1 N4 C23 -98.1(3)
S4 Sn1 N4 C23 139.4(3)
S2 Sn1 N4 C23 -73.8(13)
C19 Sn1 N4 N3 -155.2(4)
S1 Sn1 N4 N3 84.4(3)
S4 Sn1 N4 N3 -38.1(3)
S2 Sn1 N4 N3 108.7(11)
C12 C11 N5 N6 2.8(9)
C10 C11 N5 N6 -174.4(4)
O2 C26 N6 N5 -164.4(5)
N7 C26 N6 N5 19.9(6)
C11 N5 N6 C26 -177.9(5)
O2 C26 N7 N8 34.2(7)
N6 C26 N7 N8 -150.2(4)
C18 C17 N8 N7 -0.7(8)
C16 C17 N8 N7 -179.5(4)
C18 C17 N8 Sn2 179.2(4)
C16 C17 N8 Sn2 0.4(5)
C26 N7 N8 C17 -77.3(6)
C26 N7 N8 Sn2 102.7(4)
C13 Sn2 N8 C17 -20.5(4)
S1 Sn2 N8 C17 95.2(4)
S2 Sn2 N8 C17 72(4)
S3 Sn2 N8 C17 -142.3(4)
C13 Sn2 N8 N7 159.4(4)
S1 Sn2 N8 N7 -84.9(3)
S2 Sn2 N8 N7 -108(4)
S3 Sn2 N8 N7 37.7(3)
